data_4084650
loop_
_publ_author_name
'Jover, Jes\'us'
'Miloserdov, Fedor M.'
'Benet-Buchholz, Jordi'
'Grushin, Vladimir V.'
'Maseras, Feliu'

_publ_section_title
;
 On the Feasibility of Nickel-Catalyzed Trifluoromethylation of Aryl
 Halides
;
_journal_issue 22
_journal_name_full Organometallics
_journal_page_first 6531
_journal_paper_doi 10.1021/om5008743
_journal_volume 33
_journal_year 2014
_chemical_absolute_configuration ad
_chemical_formula_sum 'C37 H49 F Ni O2 P2'
_chemical_formula_weight 665.41
_chemical_name_systematic
;
 ?
;
_space_group_IT_number 9
_space_group_name_Hall 'C -2yc'
_symmetry_cell_setting monoclinic
_symmetry_space_group_name_Hall 'C -2yc'
_symmetry_space_group_name_H-M 'C 1 c 1'
_atom_sites_solution_hydrogens mixed
_audit_creation_method SHELXL-2012
_cell_angle_alpha 90
_cell_angle_beta 106.855(7)
_cell_angle_gamma 90
_cell_formula_units_Z 4
_cell_length_a 10.361(2)
_cell_length_b 21.716(4)
_cell_length_c 15.673(4)
_cell_measurement_reflns_used 2310
_cell_measurement_temperature 100(2)
_cell_measurement_theta_max 26.20
_cell_measurement_theta_min 2.31
_cell_volume 3374.9(13)
_computing_cell_refinement 'Bruker APEX2 v2011.4-0'
_computing_data_collection 'Bruker APEX2 v2011.4-0'
_computing_data_reduction 'Bruker SAINT V7.60A'
_computing_molecular_graphics 'Bruker SHELXTL'
_computing_publication_material 'Bruker SHELXTL'
_computing_structure_refinement 'SHELXL-2012 (Sheldrick, 2012)'
_computing_structure_solution 'SHELXS-2012 (Sheldrick, 2012)'
_diffrn_ambient_temperature 100(2)
_diffrn_detector_area_resol_mean 512
_diffrn_detector_type '4K CCD area detector APEX II'
_diffrn_measured_fraction_theta_full 1.000
_diffrn_measured_fraction_theta_max 0.998
_diffrn_measurement_device_type 'APEX DUO Kappa 4-axis goniometer'
_diffrn_measurement_method
;
 Fullsphere data collection, phi and omega scans
;
_diffrn_measurement_specimen_support 'magnetic support with MicroMount'
_diffrn_radiation_monochromator 'Quazar MX Multilayer Optics'
_diffrn_radiation_type MoK\a
_diffrn_radiation_wavelength 0.71073
_diffrn_reflns_av_unetI/netI 0.0690
_diffrn_reflns_Laue_measured_fraction_full 1.000
_diffrn_reflns_Laue_measured_fraction_max 0.998
_diffrn_reflns_point_group_measured_fraction_full 0.501
_diffrn_reflns_point_group_measured_fraction_max 0.500
_diffrn_reflns_theta_full 25.242
_diffrn_reflns_theta_max 26.402
_diffrn_reflns_theta_min 1.876
_diffrn_source 'Microfocus source E025 IuS'
_diffrn_source_current 0.6
_diffrn_source_power 50
_diffrn_source_size '0.2 mm x 0.2 mm fine focus'
_diffrn_source_type 'Bruker APEX DUO'
_exptl_absorpt_coefficient_mu 0.707
_exptl_absorpt_correction_T_max 0.9791
_exptl_absorpt_correction_T_min 0.9327
_exptl_absorpt_correction_type empirical
_exptl_absorpt_process_details
; 
 TWINABS Version 2008/0 Bruker-Nonius
 Blessing, Acta Cryst. (1995) A51 33-38
;
_exptl_crystal_colour orange
_exptl_crystal_density_diffrn 1.310
_exptl_crystal_description block
_exptl_crystal_F_000 1416
_exptl_crystal_size_max 0.10
_exptl_crystal_size_mid 0.03
_exptl_crystal_size_min 0.03
_refine_diff_density_max 1.136
_refine_diff_density_min -0.934
_refine_diff_density_rms 0.140
_refine_ls_abs_structure_details
;
No quotients, so Flack parameter determined by classical intensity fit
;
_refine_ls_abs_structure_Flack 0.13(2)
_refine_ls_extinction_method none
_refine_ls_goodness_of_fit_ref 1.075
_refine_ls_hydrogen_treatment noref
_refine_ls_matrix_type full
_refine_ls_number_parameters 404
_refine_ls_number_reflns 3458
_refine_ls_number_restraints 5
_refine_ls_restrained_S_all 1.074
_refine_ls_R_factor_all 0.0656
_refine_ls_R_factor_gt 0.0546
_refine_ls_shift/su_max 0.000
_refine_ls_shift/su_mean 0.000
_refine_ls_structure_factor_coef Fsqd
_refine_ls_weighting_details
;
 w=1/[\s^2^(Fo^2^)+(0.1049P)^2^]
 where P=(Fo^2^+2Fc^2^)/3
;
_refine_ls_weighting_scheme calc
_refine_ls_wR_factor_gt 0.1491
_refine_ls_wR_factor_ref 0.1525
_reflns_Friedel_coverage 0.000
_reflns_number_gt 2844
_reflns_number_total 3458
_reflns_threshold_expression >2sigma(I)
_cod_data_source_file om5008743_si_003.cif
_cod_data_source_block mo_fm307b_04
_cod_depositor_comments
;
The following automatic conversions were performed:

'_symmetry_cell_setting' value 'Monoclinic' changed to 'monoclinic'
according to
/home/saulius/struct/COD-crude-data--automatic-downloads/rss-feeds/ACS/lib/dictionaries/cif_core.dic
dictionary named 'cif_core.dic' version 2.4.2 from 2011-04-26.

Automatic conversion script
Id: cif_fix_values 2827 2014-09-09 07:05:25Z andrius 

 Adding full bibliography for 4084644--4084651.cif.
;
_cod_original_cell_volume 3375.0(12)
_cod_original_sg_symbol_H-M Cc
_cod_database_code 4084650
_shelx_space_group_comment
;
The symmetry employed for this shelxl refinement is uniquely defined
by the following loop, which should always be used as a source of
symmetry information in preference to the above space-group names.
They are only intended as comments.
;
_shelx_estimated_absorpt_t_min 0.933
_shelx_estimated_absorpt_t_max 0.979
_shelxl_version_number 2012-9

loop_
_space_group_symop_operation_xyz
'x, y, z'
'x, -y, z+1/2'
'x+1/2, y+1/2, z'
'x+1/2, -y+1/2, z+1/2'

loop_
_atom_site_label
_atom_site_type_symbol
_atom_site_fract_x
_atom_site_fract_y
_atom_site_fract_z
_atom_site_U_iso_or_equiv
_atom_site_adp_type
_atom_site_occupancy
_atom_site_site_symmetry_order
_atom_site_calc_flag
_atom_site_refinement_flags_posn
_atom_site_refinement_flags_adp
Ni1 Ni 0.45124(7) 0.88316(4) 0.88104(6) 0.0150(2) Uani 1 1 d . .
P1 P 0.64453(16) 0.90371(10) 0.98199(11) 0.0156(4) Uani 1 1 d . .
P2 P 0.26841(16) 0.91707(9) 0.77891(11) 0.0155(4) Uani 1 1 d . .
F1 F 0.3556(5) 0.8722(2) 0.9683(3) 0.0253(11) Uani 1 1 d . .
O1 O 0.4722(4) 1.0052(2) 0.8811(3) 0.0155(10) Uani 1 1 d . .
C1 C 0.5405(7) 0.8667(4) 0.7972(5) 0.0162(16) Uani 1 1 d . .
C2 C 0.5995(7) 0.9059(4) 0.7508(5) 0.0229(16) Uani 1 1 d . .
H2 H 0.5984 0.9490 0.7616 0.027 Uiso 1 1 calc R U
C3 C 0.6618(7) 0.8842(4) 0.6877(5) 0.0216(17) Uani 1 1 d . .
H3 H 0.7028 0.9128 0.6576 0.026 Uiso 1 1 calc R U
C4 C 0.6643(7) 0.8233(4) 0.6691(5) 0.0231(17) Uani 1 1 d . .
H4 H 0.7053 0.8098 0.6254 0.028 Uiso 1 1 calc R U
C5 C 0.6060(7) 0.7795(4) 0.7143(5) 0.0214(17) Uani 1 1 d . .
C6 C 0.6094(7) 0.7159(4) 0.6971(5) 0.0242(17) Uani 1 1 d . .
H6 H 0.6464 0.7017 0.6518 0.029 Uiso 1 1 calc R U
C7 C 0.5595(8) 0.6743(4) 0.7453(6) 0.032(2) Uani 1 1 d . .
H7 H 0.5661 0.6314 0.7352 0.039 Uiso 1 1 calc R U
C8 C 0.5001(8) 0.6943(4) 0.8080(5) 0.0269(18) Uani 1 1 d . .
H8 H 0.4644 0.6652 0.8404 0.032 Uiso 1 1 calc R U
C9 C 0.4923(7) 0.7556(4) 0.8241(5) 0.0223(17) Uani 1 1 d . .
H9 H 0.4501 0.7684 0.8675 0.027 Uiso 1 1 calc R U
C10 C 0.5442(7) 0.8008(4) 0.7787(5) 0.0191(15) Uani 1 1 d . .
C11 C 0.6059(6) 1.0239(3) 0.9132(4) 0.0157(14) Uani 1 1 d . .
C12 C 0.6997(7) 0.9815(4) 0.9595(5) 0.0191(16) Uani 1 1 d . .
C13 C 0.8350(7) 1.0001(4) 0.9922(5) 0.0217(16) Uani 1 1 d . .
H13 H 0.9024 0.9718 1.0231 0.026 Uiso 1 1 calc R U
C14 C 0.8693(7) 1.0616(4) 0.9782(5) 0.0259(18) Uani 1 1 d . .
H14 H 0.9607 1.0745 0.9991 0.031 Uiso 1 1 calc R U
C15 C 0.7715(7) 1.1032(4) 0.9346(5) 0.0221(16) Uani 1 1 d . .
H15 H 0.7959 1.1448 0.9284 0.026 Uiso 1 1 calc R U
C16 C 0.6398(7) 1.0853(4) 0.9002(4) 0.0181(15) Uani 1 1 d . .
C17 C 0.5239(7) 1.1289(4) 0.8559(5) 0.0206(16) Uani 1 1 d . .
C18 C 0.4266(7) 1.0922(4) 0.7822(5) 0.0182(15) Uani 1 1 d . .
C19 C 0.3527(7) 1.1150(3) 0.6995(5) 0.0199(15) Uani 1 1 d . .
H19 H 0.3691 1.1558 0.6834 0.024 Uiso 1 1 calc R U
C20 C 0.2555(6) 1.0798(4) 0.6397(4) 0.0178(15) Uani 1 1 d . .
H20 H 0.2084 1.0961 0.5830 0.021 Uiso 1 1 calc R U
C21 C 0.2275(7) 1.0213(4) 0.6628(5) 0.0195(15) Uani 1 1 d . .
H21 H 0.1567 0.9987 0.6231 0.023 Uiso 1 1 calc R U
C22 C 0.3010(6) 0.9939(3) 0.7437(4) 0.0166(15) Uani 1 1 d . .
C23 C 0.3990(6) 1.0311(3) 0.8008(4) 0.0140(14) Uani 1 1 d . .
C24 C 0.5733(8) 1.1862(4) 0.8202(6) 0.0307(18) Uani 1 1 d . .
H24A H 0.6111 1.1749 0.7719 0.046 Uiso 1 1 calc R U
H24B H 0.6431 1.2062 0.8682 0.046 Uiso 1 1 calc R U
H24C H 0.4977 1.2147 0.7975 0.046 Uiso 1 1 calc R U
C25 C 0.4489(9) 1.1480(4) 0.9247(5) 0.0289(18) Uani 1 1 d . .
H25A H 0.3699 1.1730 0.8948 0.043 Uiso 1 1 calc R U
H25B H 0.5098 1.1721 0.9726 0.043 Uiso 1 1 calc R U
H25C H 0.4198 1.1110 0.9498 0.043 Uiso 1 1 calc R U
C26 C 0.7974(6) 0.8553(4) 1.0056(5) 0.0192(15) Uani 1 1 d . .
H26 H 0.8667 0.8745 1.0569 0.023 Uiso 1 1 calc R U
C27 C 0.8598(7) 0.8495(4) 0.9287(5) 0.0277(18) Uani 1 1 d . .
H27A H 0.9474 0.8289 0.9498 0.042 Uiso 1 1 calc R U
H27B H 0.8721 0.8906 0.9065 0.042 Uiso 1 1 calc R U
H27C H 0.7999 0.8253 0.8805 0.042 Uiso 1 1 calc R U
C28 C 0.7621(8) 0.7917(4) 1.0371(6) 0.0302(19) Uani 1 1 d . .
H28A H 0.6873 0.7735 0.9906 0.045 Uiso 1 1 calc R U
H28B H 0.7356 0.7966 1.0918 0.045 Uiso 1 1 calc R U
H28C H 0.8410 0.7646 1.0487 0.045 Uiso 1 1 calc R U
C29 C 0.6179(7) 0.9167(4) 1.0939(5) 0.0214(16) Uani 1 1 d . .
H29 H 0.5683 0.8799 1.1067 0.026 Uiso 1 1 calc R U
C30 C 0.5267(7) 0.9716(4) 1.0887(5) 0.0239(17) Uani 1 1 d . .
H30A H 0.5080 0.9770 1.1460 0.036 Uiso 1 1 calc R U
H30B H 0.4419 0.9648 1.0417 0.036 Uiso 1 1 calc R U
H30C H 0.5711 1.0086 1.0749 0.036 Uiso 1 1 calc R U
C31 C 0.7447(8) 0.9233(5) 1.1712(5) 0.0330(19) Uani 1 1 d . .
H31A H 0.8072 0.9515 1.1546 0.049 Uiso 1 1 calc R U
H31B H 0.7877 0.8829 1.1859 0.049 Uiso 1 1 calc R U
H31C H 0.7215 0.9397 1.2231 0.049 Uiso 1 1 calc R U
C32 C 0.1867(8) 0.8765(4) 0.6733(5) 0.0245(17) Uani 1 1 d . .
H32 H 0.1037 0.9001 0.6417 0.029 Uiso 1 1 calc R U
C33 C 0.2755(8) 0.8714(4) 0.6096(5) 0.0283(19) Uani 1 1 d . .
H33A H 0.3586 0.8492 0.6394 0.042 Uiso 1 1 calc R U
H33B H 0.2980 0.9128 0.5933 0.042 Uiso 1 1 calc R U
H33C H 0.2262 0.8490 0.5557 0.042 Uiso 1 1 calc R U
C34 C 0.1427(9) 0.8135(4) 0.6953(6) 0.034(2) Uani 1 1 d . .
H34A H 0.0930 0.7926 0.6401 0.050 Uiso 1 1 calc R U
H34B H 0.0843 0.8179 0.7342 0.050 Uiso 1 1 calc R U
H34C H 0.2223 0.7891 0.7258 0.050 Uiso 1 1 calc R U
C35 C 0.1265(7) 0.9321(4) 0.8277(5) 0.0222(16) Uani 1 1 d . .
H35 H 0.1119 0.8936 0.8586 0.027 Uiso 1 1 calc R U
C36 C 0.1626(8) 0.9826(4) 0.8973(5) 0.0279(18) Uani 1 1 d . .
H36A H 0.1788 1.0210 0.8694 0.042 Uiso 1 1 calc R U
H36B H 0.2443 0.9709 0.9443 0.042 Uiso 1 1 calc R U
H36C H 0.0882 0.9884 0.9234 0.042 Uiso 1 1 calc R U
C37 C -0.0061(7) 0.9474(5) 0.7581(5) 0.033(2) Uani 1 1 d . .
H37A H -0.0739 0.9584 0.7880 0.050 Uiso 1 1 calc R U
H37B H -0.0371 0.9115 0.7198 0.050 Uiso 1 1 calc R U
H37C H 0.0075 0.9822 0.7218 0.050 Uiso 1 1 calc R U
O1W O 0.8171(10) 0.7370(4) 0.5211(6) 0.072(3) Uani 1 1 d D .
H1W1 H 0.875(11) 0.740(7) 0.572(5) 0.107 Uiso 1 1 d D U
H1W2 H 0.836(14) 0.704(4) 0.499(8) 0.107 Uiso 1 1 d D U

loop_
_atom_site_aniso_label
_atom_site_aniso_U_11
_atom_site_aniso_U_22
_atom_site_aniso_U_33
_atom_site_aniso_U_23
_atom_site_aniso_U_13
_atom_site_aniso_U_12
Ni1 0.0142(4) 0.0164(5) 0.0146(4) -0.0002(4) 0.0046(3) 0.0000(4)
P1 0.0147(8) 0.0166(11) 0.0151(9) 0.0013(8) 0.0037(7) 0.0012(7)
P2 0.0136(8) 0.0175(12) 0.0152(9) 0.0014(8) 0.0042(7) -0.0011(7)
F1 0.026(2) 0.030(3) 0.022(2) 0.002(2) 0.010(2) 0.000(2)
O1 0.015(2) 0.017(3) 0.0144(19) 0.003(2) 0.0041(19) -0.0018(19)
C1 0.012(3) 0.024(5) 0.015(3) -0.002(3) 0.007(3) 0.007(3)
C2 0.022(4) 0.016(5) 0.024(4) -0.001(3) -0.005(3) 0.003(3)
C3 0.014(3) 0.031(5) 0.017(3) 0.005(3) -0.001(3) 0.002(3)
C4 0.018(3) 0.033(5) 0.020(3) 0.001(3) 0.009(3) 0.007(3)
C5 0.014(3) 0.023(5) 0.024(4) -0.003(3) 0.001(3) 0.001(3)
C6 0.020(3) 0.024(5) 0.026(4) -0.008(3) 0.003(3) 0.005(3)
C7 0.021(3) 0.024(5) 0.044(5) -0.014(4) -0.003(3) 0.007(3)
C8 0.032(4) 0.021(5) 0.027(4) 0.001(3) 0.008(3) -0.005(3)
C9 0.019(3) 0.026(5) 0.024(4) -0.005(3) 0.008(3) -0.004(3)
C10 0.020(3) 0.012(4) 0.021(3) -0.002(3) -0.001(3) 0.000(3)
C11 0.011(3) 0.018(4) 0.018(3) 0.002(3) 0.004(2) -0.001(3)
C12 0.020(3) 0.023(5) 0.016(3) 0.001(3) 0.008(3) 0.002(3)
C13 0.015(3) 0.024(5) 0.024(3) 0.009(3) 0.002(3) -0.002(3)
C14 0.018(3) 0.034(6) 0.020(4) -0.001(3) -0.003(3) -0.004(3)
C15 0.024(4) 0.022(5) 0.020(3) 0.003(3) 0.008(3) -0.007(3)
C16 0.021(3) 0.018(4) 0.016(3) 0.003(3) 0.006(3) -0.002(3)
C17 0.026(4) 0.017(5) 0.016(3) 0.005(3) 0.001(3) -0.003(3)
C18 0.019(3) 0.017(4) 0.020(3) 0.003(3) 0.008(3) -0.002(3)
C19 0.026(3) 0.013(4) 0.022(3) 0.004(3) 0.010(3) 0.008(3)
C20 0.013(3) 0.024(5) 0.017(3) 0.005(3) 0.004(3) 0.004(3)
C21 0.018(3) 0.022(5) 0.015(3) 0.000(3) 0.000(3) 0.001(3)
C22 0.016(3) 0.023(4) 0.015(3) 0.001(3) 0.011(3) 0.003(3)
C23 0.019(3) 0.011(4) 0.010(3) 0.005(3) 0.001(3) 0.003(3)
C24 0.032(4) 0.027(5) 0.031(4) 0.004(4) 0.007(3) -0.005(4)
C25 0.040(4) 0.023(5) 0.024(4) -0.007(4) 0.009(4) 0.009(4)
C26 0.010(3) 0.021(4) 0.021(3) 0.001(3) -0.003(3) 0.004(3)
C27 0.020(3) 0.035(6) 0.029(4) 0.002(4) 0.007(3) 0.006(3)
C28 0.030(4) 0.018(5) 0.037(5) 0.008(4) 0.001(4) 0.009(3)
C29 0.020(3) 0.024(5) 0.019(3) 0.000(3) 0.004(3) -0.006(3)
C30 0.027(4) 0.028(5) 0.022(4) -0.006(3) 0.016(3) -0.002(3)
C31 0.036(4) 0.040(6) 0.017(3) -0.003(4) -0.001(3) -0.004(4)
C32 0.023(4) 0.023(5) 0.021(4) 0.000(3) -0.005(3) 0.000(3)
C33 0.032(4) 0.033(6) 0.016(3) -0.006(3) 0.000(3) 0.002(3)
C34 0.035(4) 0.031(6) 0.031(4) 0.005(4) 0.002(4) -0.009(4)
C35 0.017(3) 0.027(5) 0.026(4) 0.009(3) 0.011(3) 0.005(3)
C36 0.024(4) 0.035(5) 0.029(4) -0.003(4) 0.014(3) 0.004(3)
C37 0.014(3) 0.052(6) 0.036(4) 0.013(4) 0.010(3) 0.006(3)
O1W 0.099(7) 0.048(6) 0.069(6) -0.015(5) 0.028(5) 0.014(5)

loop_
_atom_type_symbol
_atom_type_description
_atom_type_scat_dispersion_real
_atom_type_scat_dispersion_imag
_atom_type_scat_source
C C 0.0033 0.0016 'International Tables Vol C Tables 4.2.6.8 and 6.1.1.4'
H H 0.0000 0.0000 'International Tables Vol C Tables 4.2.6.8 and 6.1.1.4'
O O 0.0106 0.0060 'International Tables Vol C Tables 4.2.6.8 and 6.1.1.4'
P P 0.1023 0.0942 'International Tables Vol C Tables 4.2.6.8 and 6.1.1.4'
Ni Ni 0.3393 1.1124 'International Tables Vol C Tables 4.2.6.8 and 6.1.1.4'
F F 0.0171 0.0103 'International Tables Vol C Tables 4.2.6.8 and 6.1.1.4'

loop_
_geom_angle_atom_site_label_1
_geom_angle_atom_site_label_2
_geom_angle_atom_site_label_3
_geom_angle
C1 Ni1 F1 161.7(3)
C1 Ni1 P1 90.7(2)
F1 Ni1 P1 93.58(16)
C1 Ni1 P2 92.9(2)
F1 Ni1 P2 92.65(16)
P1 Ni1 P2 148.88(8)
C26 P1 C12 105.3(3)
C26 P1 C29 104.4(3)
C12 P1 C29 100.3(3)
C26 P1 Ni1 125.1(3)
C12 P1 Ni1 108.3(2)
C29 P1 Ni1 110.6(2)
C22 P2 C32 104.0(3)
C22 P2 C35 101.6(3)
C32 P2 C35 103.8(4)
C22 P2 Ni1 109.1(2)
C32 P2 Ni1 124.1(3)
C35 P2 Ni1 111.7(2)
C23 O1 C11 115.8(5)
C2 C1 C10 117.4(6)
C2 C1 Ni1 130.4(6)
C10 C1 Ni1 112.2(5)
C1 C2 C3 121.9(8)
C4 C3 C2 121.2(7)
C3 C4 C5 120.5(6)
C6 C5 C10 119.8(7)
C6 C5 C4 121.5(7)
C10 C5 C4 118.8(7)
C7 C6 C5 120.4(7)
C6 C7 C8 120.4(8)
C9 C8 C7 120.3(8)
C8 C9 C10 122.4(7)
C9 C10 C5 116.7(7)
C9 C10 C1 123.0(7)
C5 C10 C1 120.2(7)
C12 C11 O1 118.1(6)
C12 C11 C16 122.7(6)
O1 C11 C16 119.2(6)
C11 C12 C13 118.4(7)
C11 C12 P1 120.0(5)
C13 C12 P1 121.6(6)
C12 C13 C14 118.9(7)
C15 C14 C13 120.9(7)
C16 C15 C14 120.8(7)
C15 C16 C11 118.3(7)
C15 C16 C17 124.3(7)
C11 C16 C17 117.2(6)
C24 C17 C18 111.8(6)
C24 C17 C16 111.9(6)
C18 C17 C16 106.4(6)
C24 C17 C25 109.0(7)
C18 C17 C25 108.2(6)
C16 C17 C25 109.6(6)
C19 C18 C23 116.0(7)
C19 C18 C17 126.0(7)
C23 C18 C17 117.8(6)
C20 C19 C18 121.9(7)
C21 C20 C19 119.9(6)
C20 C21 C22 121.8(7)
C23 C22 C21 115.7(7)
C23 C22 P2 120.0(5)
C21 C22 P2 124.1(6)
O1 C23 C22 116.7(6)
O1 C23 C18 118.8(6)
C22 C23 C18 124.5(6)
C27 C26 C28 111.7(7)
C27 C26 P1 115.0(5)
C28 C26 P1 107.7(5)
C30 C29 C31 110.7(7)
C30 C29 P1 109.2(5)
C31 C29 P1 115.7(5)
C34 C32 C33 110.9(7)
C34 C32 P2 108.5(5)
C33 C32 P2 114.1(5)
C36 C35 C37 110.0(7)
C36 C35 P2 111.2(5)
C37 C35 P2 113.4(5)

loop_
_geom_bond_atom_site_label_1
_geom_bond_atom_site_label_2
_geom_bond_distance
Ni1 C1 1.848(6)
Ni1 F1 1.923(4)
Ni1 P1 2.208(2)
Ni1 P2 2.221(2)
P1 C26 1.847(7)
P1 C12 1.850(8)
P1 C29 1.873(7)
P2 C22 1.819(8)
P2 C32 1.850(8)
P2 C35 1.873(6)
O1 C23 1.387(8)
O1 C11 1.391(8)
C1 C2 1.373(11)
C1 C10 1.464(11)
C2 C3 1.410(10)
C3 C4 1.357(12)
C4 C5 1.421(11)
C5 C6 1.410(12)
C5 C10 1.419(10)
C6 C7 1.371(13)
C7 C8 1.373(11)
C8 C9 1.363(12)
C9 C10 1.407(11)
C11 C12 1.381(10)
C11 C16 1.408(10)
C12 C13 1.405(10)
C13 C14 1.416(11)
C14 C15 1.381(11)
C15 C16 1.371(10)
C16 C17 1.528(10)
C17 C24 1.514(11)
C17 C18 1.519(11)
C17 C25 1.557(10)
C18 C19 1.392(10)
C18 C23 1.405(10)
C19 C20 1.388(11)
C20 C21 1.375(11)
C21 C22 1.408(9)
C22 C23 1.400(10)
C26 C27 1.530(9)
C26 C28 1.546(11)
C29 C30 1.508(11)
C29 C31 1.514(10)
C32 C34 1.514(12)
C32 C33 1.545(10)
C35 C36 1.514(11)
C35 C37 1.522(10)

loop_
_geom_torsion_atom_site_label_1
_geom_torsion_atom_site_label_2
_geom_torsion_atom_site_label_3
_geom_torsion_atom_site_label_4
_geom_torsion
F1 Ni1 C1 C2 -178.0(6)
P1 Ni1 C1 C2 -74.5(7)
P2 Ni1 C1 C2 74.6(7)
F1 Ni1 C1 C10 3.1(14)
P1 Ni1 C1 C10 106.6(5)
P2 Ni1 C1 C10 -104.3(5)
C10 C1 C2 C3 -0.1(11)
Ni1 C1 C2 C3 -178.9(6)
C1 C2 C3 C4 1.0(11)
C2 C3 C4 C5 -1.2(11)
C3 C4 C5 C6 -179.0(7)
C3 C4 C5 C10 0.6(11)
C10 C5 C6 C7 -3.4(11)
C4 C5 C6 C7 176.2(7)
C5 C6 C7 C8 3.0(12)
C6 C7 C8 C9 -1.1(12)
C7 C8 C9 C10 -0.5(12)
C8 C9 C10 C5 0.1(11)
C8 C9 C10 C1 -177.9(7)
C6 C5 C10 C9 1.8(10)
C4 C5 C10 C9 -177.8(6)
C6 C5 C10 C1 179.8(7)
C4 C5 C10 C1 0.3(10)
C2 C1 C10 C9 177.4(7)
Ni1 C1 C10 C9 -3.5(9)
C2 C1 C10 C5 -0.5(10)
Ni1 C1 C10 C5 178.5(5)
C23 O1 C11 C12 -146.0(6)
C23 O1 C11 C16 36.2(8)
O1 C11 C12 C13 -180.0(6)
C16 C11 C12 C13 -2.2(10)
O1 C11 C12 P1 -3.0(8)
C16 C11 C12 P1 174.7(5)
C26 P1 C12 C11 159.9(5)
C29 P1 C12 C11 -92.0(6)
Ni1 P1 C12 C11 23.9(6)
C26 P1 C12 C13 -23.3(7)
C29 P1 C12 C13 84.8(6)
Ni1 P1 C12 C13 -159.3(5)
C11 C12 C13 C14 1.5(10)
P1 C12 C13 C14 -175.4(5)
C12 C13 C14 C15 1.1(11)
C13 C14 C15 C16 -3.0(11)
C14 C15 C16 C11 2.2(10)
C14 C15 C16 C17 176.3(6)
C12 C11 C16 C15 0.4(10)
O1 C11 C16 C15 178.1(6)
C12 C11 C16 C17 -174.1(6)
O1 C11 C16 C17 3.6(9)
C15 C16 C17 C24 23.4(10)
C11 C16 C17 C24 -162.4(6)
C15 C16 C17 C18 145.7(7)
C11 C16 C17 C18 -40.1(8)
C15 C16 C17 C25 -97.6(8)
C11 C16 C17 C25 76.6(8)
C24 C17 C18 C19 -21.3(10)
C16 C17 C18 C19 -143.7(7)
C25 C17 C18 C19 98.7(8)
C24 C17 C18 C23 164.4(6)
C16 C17 C18 C23 42.0(8)
C25 C17 C18 C23 -75.6(8)
C23 C18 C19 C20 1.3(9)
C17 C18 C19 C20 -173.1(6)
C18 C19 C20 C21 1.9(10)
C19 C20 C21 C22 -4.2(10)
C20 C21 C22 C23 3.2(9)
C20 C21 C22 P2 179.4(5)
C32 P2 C22 C23 -159.1(5)
C35 P2 C22 C23 93.3(5)
Ni1 P2 C22 C23 -24.8(5)
C32 P2 C22 C21 24.8(6)
C35 P2 C22 C21 -82.8(6)
Ni1 P2 C22 C21 159.1(5)
C11 O1 C23 C22 146.0(6)
C11 O1 C23 C18 -34.4(8)
C21 C22 C23 O1 179.7(5)
P2 C22 C23 O1 3.3(8)
C21 C22 C23 C18 0.2(9)
P2 C22 C23 C18 -176.2(5)
C19 C18 C23 O1 178.2(6)
C17 C18 C23 O1 -7.0(9)
C19 C18 C23 C22 -2.3(9)
C17 C18 C23 C22 172.5(6)
C12 P1 C26 C27 -62.0(6)
C29 P1 C26 C27 -167.1(6)
Ni1 P1 C26 C27 64.3(7)
C12 P1 C26 C28 172.7(5)
C29 P1 C26 C28 67.6(6)
Ni1 P1 C26 C28 -61.1(6)
C26 P1 C29 C30 161.2(5)
C12 P1 C29 C30 52.4(6)
Ni1 P1 C29 C30 -61.8(5)
C26 P1 C29 C31 35.6(7)
C12 P1 C29 C31 -73.2(7)
Ni1 P1 C29 C31 172.6(6)
C22 P2 C32 C34 -174.6(5)
C35 P2 C32 C34 -68.7(6)
Ni1 P2 C32 C34 60.1(6)
C22 P2 C32 C33 61.2(6)
C35 P2 C32 C33 167.1(6)
Ni1 P2 C32 C33 -64.1(6)
C22 P2 C35 C36 -53.3(6)
C32 P2 C35 C36 -161.1(6)
Ni1 P2 C35 C36 62.9(6)
C22 P2 C35 C37 71.3(7)
C32 P2 C35 C37 -36.5(7)
Ni1 P2 C35 C37 -172.5(5)
